data_4134850
loop_
_publ_author_name
'Estrada, Jes\'us G'
'Williams, Wendy L.'
'Ting, Stephen I.'
'Doyle, Abigail G.'

_publ_section_title
;
 Role of Electron-Deficient Olefin Ligands in a Ni-Catalyzed Aziridine
 Cross-Coupling To Generate Quaternary Carbons.
;
_journal_name_full 'Journal of the American Chemical Society'
_journal_paper_doi 10.1021/jacs.0c02237
_journal_year 2020
_chemical_formula_sum 'C15 H17 Cl3 N2 O3 S'
_chemical_formula_weight 411.71
_space_group_crystal_system triclinic
_space_group_IT_number 2
_space_group_name_Hall '-P 1'
_space_group_name_H-M_alt 'P -1'
_atom_sites_solution_hydrogens geom
_audit_creation_method SHELXL-2014
_cell_angle_alpha 104.002(18)
_cell_angle_beta 101.714(19)
_cell_angle_gamma 100.72(2)
_cell_formula_units_Z 2
_cell_length_a 7.400(4)
_cell_length_b 9.556(4)
_cell_length_c 13.814(8)
_cell_measurement_temperature 100(2)
_cell_volume 899.2(8)
_computing_structure_refinement 'SHELXL-2014 (Sheldrick, 2014)'
_diffrn_ambient_temperature 100(2)
_diffrn_measured_fraction_theta_full 0.997
_diffrn_measured_fraction_theta_max 0.997
_diffrn_radiation_type MoK\a
_diffrn_radiation_wavelength 0.71073
_diffrn_reflns_av_R_equivalents 0.0269
_diffrn_reflns_av_unetI/netI 0.0368
_diffrn_reflns_Laue_measured_fraction_full 0.997
_diffrn_reflns_Laue_measured_fraction_max 0.997
_diffrn_reflns_limit_h_max 11
_diffrn_reflns_limit_h_min -11
_diffrn_reflns_limit_k_max 14
_diffrn_reflns_limit_k_min -14
_diffrn_reflns_limit_l_max 21
_diffrn_reflns_limit_l_min -21
_diffrn_reflns_number 16227
_diffrn_reflns_point_group_measured_fraction_full 0.997
_diffrn_reflns_point_group_measured_fraction_max 0.997
_diffrn_reflns_theta_full 25.242
_diffrn_reflns_theta_max 33.291
_diffrn_reflns_theta_min 2.267
_exptl_absorpt_coefficient_mu 0.642
_exptl_crystal_density_diffrn 1.521
_exptl_crystal_F_000 424
_exptl_crystal_size_max 0.411
_exptl_crystal_size_mid 0.258
_exptl_crystal_size_min 0.174
_refine_diff_density_max 0.895
_refine_diff_density_min -0.395
_refine_diff_density_rms 0.098
_refine_ls_extinction_method none
_refine_ls_goodness_of_fit_ref 1.092
_refine_ls_hydrogen_treatment constr
_refine_ls_matrix_type full
_refine_ls_number_parameters 219
_refine_ls_number_reflns 6927
_refine_ls_number_restraints 0
_refine_ls_restrained_S_all 1.092
_refine_ls_R_factor_all 0.0533
_refine_ls_R_factor_gt 0.0377
_refine_ls_shift/su_max 0.001
_refine_ls_shift/su_mean 0.000
_refine_ls_structure_factor_coef Fsqd
_refine_ls_weighting_details 'w=1/[\s^2^(Fo^2^)+(0.0564P)^2^+0.1654P] where P=(Fo^2^+2Fc^2^)/3'
_refine_ls_weighting_scheme calc
_refine_ls_wR_factor_gt 0.0956
_refine_ls_wR_factor_ref 0.1065
_reflns_Friedel_coverage 0.000
_reflns_number_gt 5532
_reflns_number_total 6927
_reflns_threshold_expression 'I > 2\s(I)'
_cod_data_source_file ja0c02237_si_001.cif
_cod_data_source_block mo_PDJJE1_0m
_cod_database_code 4134850
_shelx_space_group_comment
;
The symmetry employed for this shelxl refinement is uniquely defined
by the following loop, which should always be used as a source of
symmetry information in preference to the above space-group names.
They are only intended as comments.
;
_shelx_estimated_absorpt_t_min 0.778
_shelx_estimated_absorpt_t_max 0.897
_shelxl_version_number 2014-3

loop_
_space_group_symop_operation_xyz
'x, y, z'
'-x, -y, -z'

loop_
_atom_site_label
_atom_site_type_symbol
_atom_site_fract_x
_atom_site_fract_y
_atom_site_fract_z
_atom_site_U_iso_or_equiv
_atom_site_adp_type
_atom_site_occupancy
_atom_site_site_symmetry_order
_atom_site_calc_flag
_atom_site_refinement_flags_posn
_atom_site_refinement_flags_adp
_atom_site_refinement_flags_occupancy
_atom_site_disorder_assembly
_atom_site_disorder_group
Cl1 Cl 0.81463(5) 0.60317(4) 0.24137(3) 0.02671(8) Uani 1 1 d . . . . .
S1 S -0.00247(4) 0.24644(3) 0.17469(2) 0.01129(7) Uani 1 1 d . . . . .
O1 O 0.30348(13) 0.59448(10) 0.13959(7) 0.01713(18) Uani 1 1 d . . . . .
N1 N 0.15761(14) 0.40485(10) 0.18724(7) 0.01195(18) Uani 1 1 d . . . . .
C1 C -0.00300(17) 0.46042(13) 0.03329(9) 0.0139(2) Uani 1 1 d . . . . .
H1 H -0.1132 0.3844 0.0242 0.017 Uiso 1 1 calc R U . . .
Cl2 Cl 0.83068(6) 0.89934(5) 0.36068(3) 0.03619(10) Uani 1 1 d . . . . .
O2 O -0.08468(13) 0.16506(9) 0.06918(6) 0.01672(18) Uani 1 1 d . . . . .
N2 N 0.14924(14) 0.17017(10) 0.23098(7) 0.01202(18) Uani 1 1 d . . . . .
C2 C 0.16447(17) 0.49241(12) 0.12187(8) 0.0124(2) Uani 1 1 d . . . . .
Cl3 Cl 0.75938(6) 0.82834(5) 0.13939(3) 0.03774(11) Uani 1 1 d . . . . .
O3 O -0.12340(12) 0.28687(10) 0.23888(7) 0.01628(17) Uani 1 1 d . . . . .
C3 C 0.31440(16) 0.43639(12) 0.28031(8) 0.01149(19) Uani 1 1 d . . . . .
H3 H 0.4407 0.4624 0.2650 0.014 Uiso 1 1 calc R U . . .
C4 C 0.30055(16) 0.55324(12) 0.37163(8) 0.01171(19) Uani 1 1 d . . . . .
C5 C 0.32517(17) 0.70475(13) 0.38404(9) 0.0148(2) Uani 1 1 d . . . . .
H5 H 0.3556 0.7462 0.3317 0.018 Uiso 1 1 calc R U . . .
C6 C 0.30452(18) 0.79442(13) 0.47441(9) 0.0170(2) Uani 1 1 d . . . . .
H6 H 0.3212 0.8984 0.4843 0.020 Uiso 1 1 calc R U . . .
C7 C 0.25958(18) 0.73292(14) 0.55041(9) 0.0170(2) Uani 1 1 d . . . . .
H7 H 0.2451 0.7953 0.6118 0.020 Uiso 1 1 calc R U . . .
C8 C 0.23549(17) 0.58159(14) 0.53786(9) 0.0155(2) Uani 1 1 d . . . . .
H8 H 0.2049 0.5401 0.5902 0.019 Uiso 1 1 calc R U . . .
C9 C 0.25677(16) 0.49143(13) 0.44753(8) 0.0129(2) Uani 1 1 d . . . . .
C10 C 0.23641(18) 0.32645(13) 0.41810(9) 0.0146(2) Uani 1 1 d . . . . .
H10A H 0.1039 0.2724 0.4100 0.018 Uiso 1 1 calc R U . . .
H10B H 0.3232 0.2990 0.4710 0.018 Uiso 1 1 calc R U . . .
C11 C 0.29039(16) 0.29055(12) 0.31452(8) 0.0123(2) Uani 1 1 d . . . . .
H11 H 0.4153 0.2630 0.3256 0.015 Uiso 1 1 calc R U . . .
C12 C 0.22420(18) 0.06056(13) 0.16318(9) 0.0160(2) Uani 1 1 d . . . . .
H12 H 0.1151 -0.0027 0.1038 0.019 Uiso 1 1 calc R U . . .
C13 C 0.3768(2) 0.13194(16) 0.11908(11) 0.0235(3) Uani 1 1 d . . . . .
H13A H 0.4120 0.0542 0.0713 0.035 Uiso 1 1 calc R U . . .
H13B H 0.4891 0.1896 0.1755 0.035 Uiso 1 1 calc R U . . .
H13C H 0.3277 0.1981 0.0820 0.035 Uiso 1 1 calc R U . . .
C14 C 0.2934(2) -0.03958(15) 0.22485(11) 0.0235(3) Uani 1 1 d . . . . .
H14A H 0.3342 -0.1177 0.1805 0.035 Uiso 1 1 calc R U . . .
H14B H 0.1897 -0.0852 0.2502 0.035 Uiso 1 1 calc R U . . .
H14C H 0.4010 0.0195 0.2836 0.035 Uiso 1 1 calc R U . . .
C15 C 0.72470(19) 0.76070(15) 0.24257(10) 0.0200(2) Uani 1 1 d . . . . .
H15 H 0.5846 0.7313 0.2354 0.024 Uiso 1 1 calc R U . . .

loop_
_atom_site_aniso_label
_atom_site_aniso_U_11
_atom_site_aniso_U_22
_atom_site_aniso_U_33
_atom_site_aniso_U_23
_atom_site_aniso_U_13
_atom_site_aniso_U_12
Cl1 0.03135(18) 0.02399(16) 0.03228(18) 0.01105(13) 0.01382(14) 0.01501(13)
S1 0.01204(13) 0.00922(12) 0.01080(12) 0.00314(9) -0.00028(9) 0.00154(9)
O1 0.0167(4) 0.0149(4) 0.0174(4) 0.0074(3) 0.0000(3) -0.0007(3)
N1 0.0128(4) 0.0102(4) 0.0104(4) 0.0037(3) -0.0014(3) 0.0007(3)
C1 0.0148(5) 0.0136(5) 0.0126(5) 0.0051(4) 0.0005(4) 0.0031(4)
Cl2 0.0385(2) 0.02764(19) 0.0338(2) -0.00348(15) 0.00513(16) 0.00846(16)
O2 0.0200(4) 0.0124(4) 0.0123(4) 0.0020(3) -0.0030(3) 0.0008(3)
N2 0.0143(4) 0.0088(4) 0.0115(4) 0.0025(3) 0.0000(3) 0.0038(3)
C2 0.0154(5) 0.0114(5) 0.0107(4) 0.0044(4) 0.0019(4) 0.0039(4)
Cl3 0.0378(2) 0.0392(2) 0.0367(2) 0.02485(18) 0.00319(16) -0.00056(17)
O3 0.0146(4) 0.0172(4) 0.0188(4) 0.0073(3) 0.0047(3) 0.0051(3)
C3 0.0116(5) 0.0103(4) 0.0105(4) 0.0032(3) -0.0009(4) 0.0018(4)
C4 0.0109(5) 0.0113(5) 0.0110(4) 0.0026(3) -0.0003(4) 0.0026(4)
C5 0.0166(5) 0.0116(5) 0.0150(5) 0.0039(4) 0.0017(4) 0.0032(4)
C6 0.0181(6) 0.0125(5) 0.0178(5) 0.0015(4) 0.0020(4) 0.0048(4)
C7 0.0157(5) 0.0171(5) 0.0145(5) -0.0006(4) 0.0018(4) 0.0044(4)
C8 0.0145(5) 0.0180(5) 0.0119(5) 0.0030(4) 0.0021(4) 0.0024(4)
C9 0.0126(5) 0.0125(5) 0.0117(4) 0.0031(4) 0.0002(4) 0.0020(4)
C10 0.0190(5) 0.0127(5) 0.0117(5) 0.0050(4) 0.0017(4) 0.0029(4)
C11 0.0136(5) 0.0098(4) 0.0115(4) 0.0033(4) -0.0007(4) 0.0020(4)
C12 0.0192(6) 0.0116(5) 0.0163(5) 0.0015(4) 0.0033(4) 0.0060(4)
C13 0.0247(7) 0.0233(6) 0.0231(6) 0.0034(5) 0.0104(5) 0.0075(5)
C14 0.0267(7) 0.0152(6) 0.0293(7) 0.0068(5) 0.0033(5) 0.0107(5)
C15 0.0175(6) 0.0180(6) 0.0250(6) 0.0078(5) 0.0044(5) 0.0049(4)

loop_
_atom_type_symbol
_atom_type_description
_atom_type_scat_dispersion_real
_atom_type_scat_dispersion_imag
_atom_type_scat_source
C C 0.0033 0.0016 'International Tables Vol C Tables 4.2.6.8 and 6.1.1.4'
H H 0.0000 0.0000 'International Tables Vol C Tables 4.2.6.8 and 6.1.1.4'
N N 0.0061 0.0033 'International Tables Vol C Tables 4.2.6.8 and 6.1.1.4'
O O 0.0106 0.0060 'International Tables Vol C Tables 4.2.6.8 and 6.1.1.4'
S S 0.1246 0.1234 'International Tables Vol C Tables 4.2.6.8 and 6.1.1.4'
Cl Cl 0.1484 0.1585 'International Tables Vol C Tables 4.2.6.8 and 6.1.1.4'

loop_
_geom_angle_atom_site_label_1
_geom_angle_atom_site_label_2
_geom_angle_atom_site_label_3
_geom_angle
_geom_angle_site_symmetry_1
_geom_angle_site_symmetry_3
_geom_angle_publ_flag
O2 S1 O3 119.26(6) . . ?
O2 S1 N2 111.77(6) . . ?
O3 S1 N2 109.70(6) . . ?
O2 S1 N1 111.28(6) . . ?
O3 S1 N1 106.40(6) . . ?
N2 S1 N1 95.78(6) . . ?
C2 N1 C3 120.57(10) . . ?
C2 N1 S1 129.77(8) . . ?
C3 N1 S1 109.44(8) . . ?
C1 C1 C2 119.00(14) 2_565 . ?
C1 C1 H1 120.5 2_565 . ?
C2 C1 H1 120.5 . . ?
C11 N2 C12 117.03(10) . . ?
C11 N2 S1 106.88(8) . . ?
C12 N2 S1 117.29(8) . . ?
O1 C2 N1 119.71(10) . . ?
O1 C2 C1 122.44(10) . . ?
N1 C2 C1 117.82(10) . . ?
N1 C3 C4 113.83(10) . . ?
N1 C3 C11 105.74(9) . . ?
C4 C3 C11 104.20(10) . . ?
N1 C3 H3 110.9 . . ?
C4 C3 H3 110.9 . . ?
C11 C3 H3 110.9 . . ?
C9 C4 C5 121.23(11) . . ?
C9 C4 C3 111.21(10) . . ?
C5 C4 C3 127.55(11) . . ?
C6 C5 C4 118.71(11) . . ?
C6 C5 H5 120.6 . . ?
C4 C5 H5 120.6 . . ?
C5 C6 C7 120.28(12) . . ?
C5 C6 H6 119.9 . . ?
C7 C6 H6 119.9 . . ?
C8 C7 C6 120.86(11) . . ?
C8 C7 H7 119.6 . . ?
C6 C7 H7 119.6 . . ?
C7 C8 C9 119.02(11) . . ?
C7 C8 H8 120.5 . . ?
C9 C8 H8 120.5 . . ?
C4 C9 C8 119.89(11) . . ?
C4 C9 C10 112.32(10) . . ?
C8 C9 C10 127.78(11) . . ?
C9 C10 C11 104.54(9) . . ?
C9 C10 H10A 110.8 . . ?
C11 C10 H10A 110.8 . . ?
C9 C10 H10B 110.8 . . ?
C11 C10 H10B 110.8 . . ?
H10A C10 H10B 108.9 . . ?
N2 C11 C10 114.60(10) . . ?
N2 C11 C3 108.59(9) . . ?
C10 C11 C3 107.11(9) . . ?
N2 C11 H11 108.8 . . ?
C10 C11 H11 108.8 . . ?
C3 C11 H11 108.8 . . ?
N2 C12 C14 107.64(11) . . ?
N2 C12 C13 113.79(11) . . ?
C14 C12 C13 112.21(12) . . ?
N2 C12 H12 107.6 . . ?
C14 C12 H12 107.6 . . ?
C13 C12 H12 107.6 . . ?
C12 C13 H13A 109.5 . . ?
C12 C13 H13B 109.5 . . ?
H13A C13 H13B 109.5 . . ?
C12 C13 H13C 109.5 . . ?
H13A C13 H13C 109.5 . . ?
H13B C13 H13C 109.5 . . ?
C12 C14 H14A 109.5 . . ?
C12 C14 H14B 109.5 . . ?
H14A C14 H14B 109.5 . . ?
C12 C14 H14C 109.5 . . ?
H14A C14 H14C 109.5 . . ?
H14B C14 H14C 109.5 . . ?
Cl3 C15 Cl1 111.26(8) . . ?
Cl3 C15 Cl2 110.67(8) . . ?
Cl1 C15 Cl2 110.19(8) . . ?
Cl3 C15 H15 108.2 . . ?
Cl1 C15 H15 108.2 . . ?
Cl2 C15 H15 108.2 . . ?

loop_
_geom_bond_atom_site_label_1
_geom_bond_atom_site_label_2
_geom_bond_distance
_geom_bond_site_symmetry_2
_geom_bond_publ_flag
Cl1 C15 1.7534(15) . ?
S1 O2 1.4195(11) . ?
S1 O3 1.4216(11) . ?
S1 N2 1.6187(11) . ?
S1 N1 1.6875(12) . ?
O1 C2 1.2160(15) . ?
N1 C2 1.3734(15) . ?
N1 C3 1.4719(15) . ?
C1 C1 1.327(2) 2_565 ?
C1 C2 1.4795(17) . ?
C1 H1 0.9500 . ?
Cl2 C15 1.7551(16) . ?
N2 C11 1.4722(15) . ?
N2 C12 1.4947(16) . ?
Cl3 C15 1.7458(16) . ?
C3 C4 1.5041(17) . ?
C3 C11 1.5678(17) . ?
C3 H3 1.0000 . ?
C4 C9 1.3856(17) . ?
C4 C5 1.3885(17) . ?
C5 C6 1.3873(18) . ?
C5 H5 0.9500 . ?
C6 C7 1.3877(19) . ?
C6 H6 0.9500 . ?
C7 C8 1.3869(19) . ?
C7 H7 0.9500 . ?
C8 C9 1.3907(17) . ?
C8 H8 0.9500 . ?
C9 C10 1.5001(18) . ?
C10 C11 1.5395(18) . ?
C10 H10A 0.9900 . ?
C10 H10B 0.9900 . ?
C11 H11 1.0000 . ?
C12 C14 1.5177(19) . ?
C12 C13 1.518(2) . ?
C12 H12 1.0000 . ?
C13 H13A 0.9800 . ?
C13 H13B 0.9800 . ?
C13 H13C 0.9800 . ?
C14 H14A 0.9800 . ?
C14 H14B 0.9800 . ?
C14 H14C 0.9800 . ?
C15 H15 1.0000 . ?
